data_7112752
loop_
_publ_author_name
'Brianna C. Hughes'
'Zheng Lu'
'David M. Jenkins'

_publ_section_title
;
 The final unadorned tris(azolyl)borate: finishing what Trofimenko started
 in 1966
;
_journal_name_full Chem.Commun.
_journal_page_first 5273
_journal_paper_doi 10.1039/C3CC47151A
_journal_volume 50
_journal_year 2014
_chemical_formula_sum 'C6 H7 B N9 Na'
_chemical_formula_weight 239.01
_chemical_name_systematic
; 
 ? 
;
_space_group_IT_number 212
_symmetry_cell_setting cubic
_symmetry_space_group_name_Hall 'P 4acd 2ab 3'
_symmetry_space_group_name_H-M 'P 43 3 2'
_atom_sites_solution_hydrogens geom
_atom_sites_solution_primary direct
_atom_sites_solution_secondary difmap
_audit_creation_method SHELXL-97
_cell_angle_alpha 90.00
_cell_angle_beta 90.00
_cell_angle_gamma 90.00
_cell_formula_units_Z 8
_cell_length_a 13.1478(6)
_cell_length_b 13.1478(6)
_cell_length_c 13.1478(6)
_cell_measurement_temperature 100(2)
_cell_volume 2272.79(18)
_computing_structure_refinement 'SHELXL-97 (Sheldrick, 1997)'
_computing_structure_solution 'SHELXS-97 (Sheldrick, 1990)'
_diffrn_ambient_temperature 100(2)
_diffrn_measured_fraction_theta_full 0.996
_diffrn_measured_fraction_theta_max 0.996
_diffrn_measurement_device_type 'Bruker Apex II CCD'
_diffrn_measurement_method '\w scan'
_diffrn_radiation_monochromator graphite
_diffrn_radiation_source 'fine-focus sealed tube'
_diffrn_radiation_type MoK\a
_diffrn_radiation_wavelength 0.71073
_diffrn_reflns_av_R_equivalents 0.0165
_diffrn_reflns_av_sigmaI/netI 0.0112
_diffrn_reflns_limit_h_max 16
_diffrn_reflns_limit_h_min -9
_diffrn_reflns_limit_k_max 13
_diffrn_reflns_limit_k_min -16
_diffrn_reflns_limit_l_max 15
_diffrn_reflns_limit_l_min -16
_diffrn_reflns_number 4942
_diffrn_reflns_theta_full 26.26
_diffrn_reflns_theta_max 26.26
_diffrn_reflns_theta_min 3.46
_exptl_absorpt_coefficient_mu 0.131
_exptl_absorpt_correction_T_max 0.9806
_exptl_absorpt_correction_T_min 0.9617
_exptl_absorpt_correction_type multi-scan
_exptl_absorpt_process_details SADABS
_exptl_crystal_colour colourless
_exptl_crystal_density_diffrn 1.397
_exptl_crystal_density_method 'not measured'
_exptl_crystal_description block
_exptl_crystal_F_000 976
_exptl_crystal_size_max 0.30
_exptl_crystal_size_mid 0.20
_exptl_crystal_size_min 0.15
_refine_diff_density_max 0.172
_refine_diff_density_min -0.216
_refine_diff_density_rms 0.035
_refine_ls_abs_structure_details 'Flack H D (1983), Acta Cryst. A39, 876-881'
_refine_ls_abs_structure_Flack 0.0(5)
_refine_ls_extinction_method none
_refine_ls_goodness_of_fit_ref 1.104
_refine_ls_hydrogen_treatment mixed
_refine_ls_matrix_type full
_refine_ls_number_parameters 54
_refine_ls_number_reflns 774
_refine_ls_number_restraints 0
_refine_ls_restrained_S_all 1.104
_refine_ls_R_factor_all 0.0248
_refine_ls_R_factor_gt 0.0238
_refine_ls_shift/su_max 0.000
_refine_ls_shift/su_mean 0.000
_refine_ls_structure_factor_coef Fsqd
_refine_ls_weighting_details 'calc w=1/[\s^2^(Fo^2^)+(0.0416P)^2^+0.3906P] where P=(Fo^2^+2Fc^2^)/3'
_refine_ls_weighting_scheme calc
_refine_ls_wR_factor_gt 0.0654
_refine_ls_wR_factor_ref 0.0662
_reflns_number_gt 748
_reflns_number_total 774
_reflns_threshold_expression >2sigma(I)
_cod_data_source_file c3cc47151a.txt
_cod_data_source_block Ligand
_cod_original_sg_symbol_H-M 'p 43 3 2'
_cod_database_code 7112752

loop_
_symmetry_equiv_pos_as_xyz
'x, y, z'
'-x+1/2, -y, z+1/2'
'-x, y+1/2, -z+1/2'
'x+1/2, -y+1/2, -z'
'z, x, y'
'z+1/2, -x+1/2, -y'
'-z+1/2, -x, y+1/2'
'-z, x+1/2, -y+1/2'
'y, z, x'
'-y, z+1/2, -x+1/2'
'y+1/2, -z+1/2, -x'
'-y+1/2, -z, x+1/2'
'y+1/4, x+3/4, -z+3/4'
'-y+1/4, -x+1/4, -z+1/4'
'y+3/4, -x+3/4, z+1/4'
'-y+3/4, x+1/4, z+3/4'
'x+1/4, z+3/4, -y+3/4'
'-x+3/4, z+1/4, y+3/4'
'-x+1/4, -z+1/4, -y+1/4'
'x+3/4, -z+3/4, y+1/4'
'z+1/4, y+3/4, -x+3/4'
'z+3/4, -y+3/4, x+1/4'
'-z+3/4, y+1/4, x+3/4'
'-z+1/4, -y+1/4, -x+1/4'

loop_
_atom_site_label
_atom_site_type_symbol
_atom_site_fract_x
_atom_site_fract_y
_atom_site_fract_z
_atom_site_U_iso_or_equiv
_atom_site_adp_type
_atom_site_occupancy
_atom_site_symmetry_multiplicity
_atom_site_calc_flag
_atom_site_refinement_flags
Na1 Na 0.1250 0.1250 0.1250 0.0151(2) Uani 1 6 d S
N1 N 0.31084(7) 0.16329(7) 0.12890(7) 0.0169(2) Uani 1 1 d .
N2 N 0.34738(7) 0.23103(7) 0.19669(7) 0.0150(2) Uani 1 1 d .
N3 N 0.38518(7) 0.13882(8) 0.06602(7) 0.0187(2) Uani 1 1 d .
C3 C 0.46972(9) 0.19159(9) 0.09366(9) 0.0211(3) Uani 1 1 d .
H3 H 0.5328 0.1885 0.0618 0.025 Uiso 1 1 calc R
C2 C 0.44609(9) 0.25008(9) 0.17642(9) 0.0192(3) Uani 1 1 d .
H2 H 0.4892 0.2939 0.2114 0.023 Uiso 1 1 calc R
Na2 Na 0.3750 0.1250 -0.1250 0.0179(3) Uani 1 6 d S
B2 B 0.28050(9) 0.28050(9) 0.28050(9) 0.0155(4) Uani 1 3 d S
H4 H 0.3285(11) 0.3285(11) 0.3285(11) 0.019 Uiso 1 3 d S

loop_
_atom_site_aniso_label
_atom_site_aniso_U_11
_atom_site_aniso_U_22
_atom_site_aniso_U_33
_atom_site_aniso_U_23
_atom_site_aniso_U_13
_atom_site_aniso_U_12
Na1 0.0151(2) 0.0151(2) 0.0151(2) -0.0016(2) -0.0016(2) -0.0016(2)
N1 0.0175(5) 0.0170(5) 0.0162(5) -0.0019(4) 0.0000(3) -0.0008(4)
N2 0.0149(5) 0.0140(4) 0.0160(4) 0.0006(4) -0.0012(4) -0.0010(3)
N3 0.0171(5) 0.0211(5) 0.0178(5) -0.0005(4) 0.0027(4) 0.0011(4)
C3 0.0149(5) 0.0262(6) 0.0221(6) 0.0011(5) 0.0026(4) -0.0017(5)
C2 0.0146(5) 0.0210(6) 0.0219(6) 0.0016(4) -0.0007(4) -0.0034(4)
Na2 0.0179(3) 0.0179(3) 0.0179(3) -0.0018(2) 0.0018(2) -0.0018(2)
B2 0.0155(4) 0.0155(4) 0.0155(4) -0.0016(5) -0.0016(5) -0.0016(5)

loop_
_atom_type_symbol
_atom_type_description
_atom_type_scat_dispersion_real
_atom_type_scat_dispersion_imag
_atom_type_scat_source
C C 0.0033 0.0016 'International Tables Vol C Tables 4.2.6.8 and 6.1.1.4'
H H 0.0000 0.0000 'International Tables Vol C Tables 4.2.6.8 and 6.1.1.4'
B B 0.0013 0.0007 'International Tables Vol C Tables 4.2.6.8 and 6.1.1.4'
N N 0.0061 0.0033 'International Tables Vol C Tables 4.2.6.8 and 6.1.1.4'
Na Na 0.0362 0.0249 'International Tables Vol C Tables 4.2.6.8 and 6.1.1.4'

loop_
_geom_angle_atom_site_label_1
_geom_angle_atom_site_label_2
_geom_angle_atom_site_label_3
_geom_angle
_geom_angle_site_symmetry_1
_geom_angle_site_symmetry_3
N1 Na1 N1 94.64(4) 24 .
N1 Na1 N1 113.30(4) 24 5
N1 Na1 N1 77.19(3) . 5
N1 Na1 N1 165.28(4) 24 9
N1 Na1 N1 77.19(3) . 9
N1 Na1 N1 77.19(3) 5 9
N1 Na1 N1 77.19(3) 24 14
N1 Na1 N1 113.30(4) . 14
N1 Na1 N1 165.28(4) 5 14
N1 Na1 N1 94.64(4) 9 14
N1 Na1 N1 77.19(3) 24 19
N1 Na1 N1 165.28(4) . 19
N1 Na1 N1 94.64(4) 5 19
N1 Na1 N1 113.30(4) 9 19
N1 Na1 N1 77.19(3) 14 19
N3 N1 N2 108.13(9) . .
N3 N1 Na1 131.53(7) . .
N2 N1 Na1 119.71(7) . .
C2 N2 N1 109.57(9) . .
C2 N2 B2 127.42(11) . .
N1 N2 B2 122.96(11) . .
N1 N3 C3 108.27(9) . .
N1 N3 Na2 127.02(7) . .
C3 N3 Na2 110.27(7) . .
N3 C3 C2 108.28(10) . .
N3 C3 H3 125.9 . .
C2 C3 H3 125.9 . .
N2 C2 C3 105.75(11) . .
N2 C2 H2 127.1 . .
C3 C2 H2 127.1 . .
N3 Na2 N3 96.37(4) 24 .
N3 Na2 N3 91.30(3) 24 18_554
N3 Na2 N3 81.91(5) . 18_554
N3 Na2 N3 81.91(5) 24 12_554
N3 Na2 N3 91.30(3) . 12_554
N3 Na2 N3 169.84(4) 18_554 12_554
N3 Na2 N3 91.30(3) 24 13_544
N3 Na2 N3 169.84(4) . 13_544
N3 Na2 N3 91.30(3) 18_554 13_544
N3 Na2 N3 96.37(4) 12_554 13_544
N3 Na2 N3 169.84(4) 24 6
N3 Na2 N3 91.30(3) . 6
N3 Na2 N3 96.37(4) 18_554 6
N3 Na2 N3 91.30(3) 12_554 6
N3 Na2 N3 81.91(5) 13_544 6
N2 B2 N2 110.00(8) . 9
N2 B2 N2 110.00(8) . 5
N2 B2 N2 110.00(8) 9 5
N2 B2 H4 108.9(8) . .
N2 B2 H4 108.9(8) 9 .
N2 B2 H4 108.9(8) 5 .

loop_
_geom_bond_atom_site_label_1
_geom_bond_atom_site_label_2
_geom_bond_distance
_geom_bond_site_symmetry_2
Na1 N1 2.4953(10) 24
Na1 N1 2.4953(10) .
Na1 N1 2.4953(10) 5
Na1 N1 2.4953(10) 9
Na1 N1 2.4953(10) 14
Na1 N1 2.4953(10) 19
N1 N3 1.3200(14) .
N1 N2 1.3486(13) .
N2 C2 1.3483(15) .
N2 B2 1.5526(11) .
N3 C3 1.3598(15) .
N3 Na2 2.5216(10) .
C3 C2 1.3682(17) .
C3 H3 0.9300 .
C2 H2 0.9300 .
Na2 N3 2.5216(10) 24
Na2 N3 2.5216(10) 18_554
Na2 N3 2.5216(10) 12_554
Na2 N3 2.5216(10) 13_544
Na2 N3 2.5216(10) 6
B2 N2 1.5526(11) 9
B2 N2 1.5526(11) 5
B2 H4 1.09(2) .
